data_7024402
loop_
_publ_author_name
'Cadierno, Victorio'
'D\'iez, Josefina'
'Garc\'ia-Alvarez, Joaqu\'in'
'Gimeno, Jos\'e'

_publ_section_title
;
 Access to the first (iminophosphoranyl)(selenophosphoranyl)methane
 ligands Ph2P(=Se)CH2P(=NR)Ph2: coordination of their methanide and
 methandiide anions to ruthenium.
;
_journal_issue 3
_journal_name_full 'Dalton transactions (Cambridge, England : 2003)'
_journal_page_first 941
_journal_page_last 956
_journal_paper_doi 10.1039/b916554a
_journal_volume 39
_journal_year 2010
_chemical_compound_source synthesis
_chemical_formula_moiety 'C44 H46 N P2 Ru Se, C6 H14, F6 Sb'
_chemical_formula_sum 'C50 H60 F6 N P2 Ru Sb Se'
_chemical_formula_weight 1152.71
_chemical_name_systematic
;
?
;
_space_group_IT_number 15
_symmetry_cell_setting monoclinic
_symmetry_Int_Tables_number 15
_symmetry_space_group_name_Hall '-C 2yc'
_symmetry_space_group_name_H-M 'C 1 2/c 1'
_atom_sites_solution_hydrogens geom
_atom_sites_solution_primary direct
_atom_sites_solution_secondary difmap
_audit_creation_method SHELXL-97
_cell_angle_alpha 90.00
_cell_angle_beta 100.455(1)
_cell_angle_gamma 90.00
_cell_formula_units_Z 8
_cell_length_a 19.3086(2)
_cell_length_b 28.7968(3)
_cell_length_c 17.8805(2)
_cell_measurement_reflns_used 23036
_cell_measurement_temperature 150(2)
_cell_measurement_theta_max 73.6424
_cell_measurement_theta_min 2.7820
_cell_volume 9776.96(18)
_computing_cell_refinement
;
CrysAlisPro RED (Oxford Diffraction, 2008)
;
_computing_data_collection
;
CrysAlisPro CCD (Oxford Diffraction, 2008)
;
_computing_data_reduction
;
CrysAlisPro RED (Oxford Diffraction, 2008)
;
_computing_molecular_graphics 'PLATON (Spek, 2007)'
_computing_publication_material 'WinGX publication routines (Farrugia, 1999)'
_computing_structure_refinement 'SHELXL-97 (Sheldrick, 1997)'
_computing_structure_solution 'DIRDIF-99 (Beurskens, 1999)'
_diffrn_ambient_temperature 150(2)
_diffrn_detector_area_resol_mean 8.2640
_diffrn_measured_fraction_theta_full 0.967
_diffrn_measured_fraction_theta_max 0.967
_diffrn_measurement_device
;
165 mm Onyx CCD detector in \k-geometry diffractometer
;
_diffrn_measurement_device_type
;
Oxford Diffraction Xcalibur Nova
;
_diffrn_measurement_method '\f and \w scans'
_diffrn_radiation_monochromator graphite
_diffrn_radiation_source 'Nova (Cu) X-ray Source'
_diffrn_radiation_type CuK\a
_diffrn_radiation_wavelength 1.5418
_diffrn_reflns_av_R_equivalents 0.0304
_diffrn_reflns_av_sigmaI/netI 0.0193
_diffrn_reflns_limit_h_max 23
_diffrn_reflns_limit_h_min -23
_diffrn_reflns_limit_k_max 34
_diffrn_reflns_limit_k_min -35
_diffrn_reflns_limit_l_max 19
_diffrn_reflns_limit_l_min -22
_diffrn_reflns_number 42104
_diffrn_reflns_theta_full 73.89
_diffrn_reflns_theta_max 73.89
_diffrn_reflns_theta_min 2.79
_diffrn_standards_number 85344
_exptl_absorpt_coefficient_mu 8.833
_exptl_absorpt_correction_T_max 1.00000
_exptl_absorpt_correction_T_min 0.24974
_exptl_absorpt_correction_type multi-scan
_exptl_absorpt_process_details
;
CrysAlis RED, Oxford Diffraction Ltd.,
Version 1.171.32.15 (release 10-01-2008 CrysAlis171 .NET)
(compiled Jan 10 2008,16:37:18)
Empirical absorption correction using spherical harmonics,
implemented in SCALE3 ABSPACK scaling algorithm.
;
_exptl_crystal_colour red
_exptl_crystal_density_diffrn 1.566
_exptl_crystal_density_method 'not measured'
_exptl_crystal_description prism
_exptl_crystal_F_000 4640
_exptl_crystal_size_max 0.27
_exptl_crystal_size_mid 0.06
_exptl_crystal_size_min 0.04
_refine_diff_density_max 2.142
_refine_diff_density_min -0.857
_refine_diff_density_rms 0.107
_refine_ls_extinction_method none
_refine_ls_goodness_of_fit_ref 1.024
_refine_ls_hydrogen_treatment constr
_refine_ls_matrix_type full
_refine_ls_number_parameters 569
_refine_ls_number_reflns 9600
_refine_ls_number_restraints 0
_refine_ls_restrained_S_all 1.024
_refine_ls_R_factor_all 0.0654
_refine_ls_R_factor_gt 0.0510
_refine_ls_shift/su_max 0.001
_refine_ls_shift/su_mean 0.000
_refine_ls_structure_factor_coef Fsqd
_refine_ls_weighting_details 'calc w=1/[\s^2^(Fo^2^)+(0.0836P)^2^+42.1756P] where P=(Fo^2^+2Fc^2^)/3'
_refine_ls_weighting_scheme calc
_refine_ls_wR_factor_gt 0.1368
_refine_ls_wR_factor_ref 0.1543
_reflns_number_gt 7721
_reflns_number_total 9600
_reflns_threshold_expression >2sigma(I)
_cod_data_source_file b916554a.txt
_cod_data_source_block 3a
_cod_original_sg_symbol_H-M 'C 2/c'
_cod_database_code 7024402

loop_
_symmetry_equiv_pos_as_xyz
'x, y, z'
'-x, y, -z+1/2'
'x+1/2, y+1/2, z'
'-x+1/2, y+1/2, -z+1/2'
'-x, -y, -z'
'x, -y, z-1/2'
'-x+1/2, -y+1/2, -z'
'x+1/2, -y+1/2, z-1/2'

loop_
_atom_site_label
_atom_site_type_symbol
_atom_site_fract_x
_atom_site_fract_y
_atom_site_fract_z
_atom_site_U_iso_or_equiv
_atom_site_adp_type
_atom_site_occupancy
_atom_site_symmetry_multiplicity
_atom_site_calc_flag
_atom_site_refinement_flags
C1 C 0.2487(2) 0.57632(19) 0.3454(3) 0.0555(12) Uani 1 1 d .
H1 H 0.2981 0.5656 0.3640 0.067 Uiso 1 1 calc R
C2 C 0.2089(3) 0.49306(18) 0.4169(3) 0.0556(12) Uani 1 1 d .
C3 C 0.1571(3) 0.4589(2) 0.4044(3) 0.0606(13) Uani 1 1 d .
H3 H 0.1095 0.4670 0.3849 0.073 Uiso 1 1 calc R
C4 C 0.1755(3) 0.4129(2) 0.4209(4) 0.0714(16) Uani 1 1 d .
H4 H 0.1401 0.3896 0.4140 0.086 Uiso 1 1 calc R
C5 C 0.2445(4) 0.4009(2) 0.4470(4) 0.0758(17) Uani 1 1 d .
H5 H 0.2570 0.3692 0.4562 0.091 Uiso 1 1 calc R
C6 C 0.2961(3) 0.4351(2) 0.4600(4) 0.0706(15) Uani 1 1 d .
H6 H 0.3437 0.4269 0.4791 0.085 Uiso 1 1 calc R
C7 C 0.2783(3) 0.4808(2) 0.4451(3) 0.0633(13) Uani 1 1 d .
H7 H 0.3136 0.5042 0.4542 0.076 Uiso 1 1 calc R
C8 C 0.1754(3) 0.58031(19) 0.4817(4) 0.0629(13) Uani 1 1 d .
C9 C 0.1106(3) 0.5977(2) 0.4925(4) 0.0700(16) Uani 1 1 d .
H9 H 0.0701 0.5940 0.4540 0.084 Uiso 1 1 calc R
C10 C 0.1056(4) 0.6202(2) 0.5590(4) 0.0801(19) Uani 1 1 d .
H10 H 0.0614 0.6317 0.5668 0.096 Uiso 1 1 calc R
C11 C 0.1647(5) 0.6261(2) 0.6145(4) 0.085(2) Uani 1 1 d .
H11 H 0.1610 0.6421 0.6601 0.102 Uiso 1 1 calc R
C12 C 0.2290(4) 0.6089(3) 0.6045(4) 0.0840(19) Uani 1 1 d .
H12 H 0.2694 0.6129 0.6430 0.101 Uiso 1 1 calc R
C13 C 0.2346(3) 0.5857(2) 0.5380(4) 0.0714(15) Uani 1 1 d .
H13 H 0.2787 0.5735 0.5310 0.086 Uiso 1 1 calc R
C14 C 0.1923(3) 0.6736(2) 0.3641(4) 0.0695(16) Uani 1 1 d .
C15 C 0.1305(4) 0.6941(2) 0.3301(5) 0.086(2) Uani 1 1 d .
H15 H 0.1112 0.6883 0.2782 0.104 Uiso 1 1 calc R
C16 C 0.0964(5) 0.7238(3) 0.3738(7) 0.109(3) Uani 1 1 d .
H16 H 0.0539 0.7387 0.3511 0.131 Uiso 1 1 calc R
C17 C 0.1239(6) 0.7317(3) 0.4497(7) 0.113(3) Uani 1 1 d .
H17 H 0.0997 0.7512 0.4793 0.135 Uiso 1 1 calc R
C18 C 0.1853(5) 0.7116(3) 0.4815(6) 0.098(3) Uani 1 1 d .
H18 H 0.2046 0.7174 0.5334 0.118 Uiso 1 1 calc R
C19 C 0.2201(4) 0.6831(2) 0.4397(4) 0.0798(18) Uani 1 1 d .
H19 H 0.2637 0.6696 0.4626 0.096 Uiso 1 1 calc R
C20 C 0.3252(3) 0.6626(2) 0.3251(4) 0.0707(16) Uani 1 1 d .
C21 C 0.3875(3) 0.6396(3) 0.3490(5) 0.089(2) Uani 1 1 d .
H21 H 0.3874 0.6078 0.3627 0.106 Uiso 1 1 calc R
C22 C 0.4514(4) 0.6637(4) 0.3531(6) 0.118(3) Uani 1 1 d .
H22 H 0.4949 0.6479 0.3677 0.141 Uiso 1 1 calc R
C23 C 0.4507(4) 0.7106(4) 0.3356(5) 0.114(3) Uani 1 1 d .
H23 H 0.4940 0.7268 0.3388 0.137 Uiso 1 1 calc R
C24 C 0.3897(5) 0.7335(3) 0.3142(5) 0.103(3) Uani 1 1 d .
H24 H 0.3899 0.7657 0.3028 0.124 Uiso 1 1 calc R
C25 C 0.3256(4) 0.7097(3) 0.3087(5) 0.088(2) Uani 1 1 d .
H25 H 0.2824 0.7259 0.2937 0.106 Uiso 1 1 calc R
C26 C 0.1838(3) 0.65075(19) 0.1587(4) 0.0612(13) Uani 1 1 d .
C27 C 0.2356(3) 0.66761(19) 0.1195(4) 0.0635(14) Uani 1 1 d .
C28 C 0.2148(3) 0.6939(2) 0.0533(4) 0.0720(16) Uani 1 1 d .
H28 H 0.2502 0.7061 0.0283 0.086 Uiso 1 1 calc R
C29 C 0.1449(4) 0.7028(2) 0.0227(4) 0.082(2) Uani 1 1 d .
C30 C 0.0950(3) 0.6834(2) 0.0602(4) 0.0746(18) Uani 1 1 d .
H30 H 0.0466 0.6880 0.0394 0.090 Uiso 1 1 calc R
C31 C 0.1121(3) 0.65783(19) 0.1260(4) 0.0682(16) Uani 1 1 d .
C32 C 0.3130(3) 0.6562(2) 0.1418(4) 0.0721(16) Uani 1 1 d .
H32A H 0.3386 0.6837 0.1641 0.108 Uiso 1 1 calc R
H32B H 0.3314 0.6465 0.0966 0.108 Uiso 1 1 calc R
H32C H 0.3191 0.6309 0.1791 0.108 Uiso 1 1 calc R
C33 C 0.1246(4) 0.7301(3) -0.0497(5) 0.109(3) Uani 1 1 d .
H33A H 0.1142 0.7622 -0.0375 0.164 Uiso 1 1 calc R
H33B H 0.0827 0.7161 -0.0808 0.164 Uiso 1 1 calc R
H33C H 0.1635 0.7297 -0.0780 0.164 Uiso 1 1 calc R
C34 C 0.0534(3) 0.6356(2) 0.1581(4) 0.0743(18) Uani 1 1 d .
H34A H 0.0086 0.6503 0.1362 0.111 Uiso 1 1 calc R
H34B H 0.0622 0.6394 0.2135 0.111 Uiso 1 1 calc R
H34C H 0.0512 0.6024 0.1456 0.111 Uiso 1 1 calc R
C35 C 0.1402(3) 0.5087(2) 0.1337(3) 0.0600(13) Uani 1 1 d .
C36 C 0.1943(3) 0.5351(2) 0.1124(3) 0.0633(13) Uani 1 1 d .
H36 H 0.1833 0.5558 0.0706 0.076 Uiso 1 1 calc R
C37 C 0.2651(3) 0.5318(2) 0.1514(3) 0.0634(13) Uani 1 1 d .
H37 H 0.3007 0.5500 0.1351 0.076 Uiso 1 1 calc R
C38 C 0.2826(3) 0.5020(2) 0.2137(3) 0.0629(14) Uani 1 1 d .
C39 C 0.2279(3) 0.4758(2) 0.2372(3) 0.0638(14) Uani 1 1 d .
H39 H 0.2386 0.4555 0.2796 0.077 Uiso 1 1 calc R
C40 C 0.1584(3) 0.47984(19) 0.1986(4) 0.0624(13) Uani 1 1 d .
H40 H 0.1225 0.4628 0.2163 0.075 Uiso 1 1 calc R
C41 C 0.0655(3) 0.5112(3) 0.0900(5) 0.085(2) Uani 1 1 d .
H41A H 0.0575 0.5416 0.0654 0.127 Uiso 1 1 calc R
H41B H 0.0325 0.5069 0.1251 0.127 Uiso 1 1 calc R
H41C H 0.0582 0.4868 0.0513 0.127 Uiso 1 1 calc R
C42 C 0.3572(3) 0.4966(3) 0.2584(4) 0.085(2) Uani 1 1 d .
H42 H 0.3545 0.4964 0.3137 0.102 Uiso 1 1 calc R
C43 C 0.3858(5) 0.4499(4) 0.2392(6) 0.136(5) Uani 1 1 d .
H43A H 0.3545 0.4252 0.2508 0.204 Uiso 1 1 calc R
H43B H 0.4330 0.4454 0.2694 0.204 Uiso 1 1 calc R
H43C H 0.3884 0.4490 0.1850 0.204 Uiso 1 1 calc R
C44 C 0.4054(3) 0.5364(4) 0.2447(5) 0.114(3) Uani 1 1 d .
H44A H 0.4485 0.5355 0.2832 0.172 Uiso 1 1 calc R
H44B H 0.3811 0.5660 0.2482 0.172 Uiso 1 1 calc R
H44C H 0.4174 0.5333 0.1940 0.172 Uiso 1 1 calc R
C45 C 0.2321(9) 0.1883(4) 0.7010(8) 0.167(6) Uani 1 1 d .
H45A H 0.2377 0.1548 0.6938 0.250 Uiso 1 1 calc R
H45B H 0.2644 0.1983 0.7468 0.250 Uiso 1 1 calc R
H45C H 0.2429 0.2050 0.6568 0.250 Uiso 1 1 calc R
C46 C 0.153(2) 0.1991(10) 0.710(2) 0.43(3) Uani 1 1 d .
H46A H 0.1391 0.1828 0.7540 0.514 Uiso 1 1 calc R
H46B H 0.1433 0.2328 0.7131 0.514 Uiso 1 1 calc R
C47 C 0.1178(17) 0.1775(8) 0.632(2) 0.31(2) Uani 1 1 d .
H47A H 0.1193 0.1995 0.5901 0.367 Uiso 1 1 calc R
H47B H 0.1417 0.1484 0.6224 0.367 Uiso 1 1 calc R
C48 C 0.042(2) 0.1682(8) 0.6416(12) 0.33(2) Uani 1 1 d .
H48A H 0.0409 0.1410 0.6750 0.398 Uiso 1 1 calc R
H48B H 0.0238 0.1954 0.6658 0.398 Uiso 1 1 calc R
C49 C -0.0020(10) 0.1595(6) 0.5669(11) 0.193(7) Uani 1 1 d .
H49A H 0.0204 0.1353 0.5399 0.232 Uiso 1 1 calc R
H49B H -0.0053 0.1882 0.5361 0.232 Uiso 1 1 calc R
C50 C -0.0816(8) 0.1425(4) 0.5746(10) 0.171(6) Uani 1 1 d .
H50A H -0.0857 0.1089 0.5665 0.257 Uiso 1 1 calc R
H50B H -0.1163 0.1584 0.5364 0.257 Uiso 1 1 calc R
H50C H -0.0903 0.1500 0.6256 0.257 Uiso 1 1 calc R
F1 F 0.0003(3) 0.6747(2) 0.6758(4) 0.154(3) Uani 1 1 d .
F2 F -0.09777(19) 0.6322(2) 0.7343(3) 0.1096(16) Uani 1 1 d .
F3 F 0.0008(3) 0.5861(2) 0.8227(4) 0.162(3) Uani 1 1 d .
F4 F 0.9625(3) 0.0412(2) 0.9246(3) 0.1279(19) Uani 1 1 d .
F5 F 0.9440(3) 0.0262(3) 1.0624(3) 0.160(3) Uani 1 1 d .
F6 F 1.0725(3) 0.0409(2) 1.0387(4) 0.131(2) Uani 1 1 d .
N1 N 0.2008(2) 0.62317(15) 0.2252(3) 0.0569(11) Uani 1 1 d .
P1 P 0.18418(6) 0.55268(5) 0.39278(9) 0.0545(3) Uani 1 1 d .
P2 P 0.23942(7) 0.63434(5) 0.31084(9) 0.0591(3) Uani 1 1 d .
Ru1 Ru 0.197073(17) 0.548873(14) 0.23353(2) 0.05177(13) Uani 1 1 d .
Sb1 Sb 1.0000 0.0000 1.0000 0.0826(2) Uani 1 2 d S
Sb2 Sb 0.0000 0.631863(17) 0.7500 0.05974(15) Uani 1 2 d S
Se1 Se 0.09237(3) 0.55823(2) 0.30577(4) 0.05728(16) Uani 1 1 d .

loop_
_atom_site_aniso_label
_atom_site_aniso_U_11
_atom_site_aniso_U_22
_atom_site_aniso_U_33
_atom_site_aniso_U_23
_atom_site_aniso_U_13
_atom_site_aniso_U_12
C1 0.031(2) 0.066(3) 0.068(3) 0.000(2) 0.005(2) -0.003(2)
C2 0.043(2) 0.059(3) 0.065(3) -0.004(2) 0.010(2) 0.002(2)
C3 0.047(3) 0.064(3) 0.069(3) -0.004(3) 0.006(2) -0.003(2)
C4 0.072(4) 0.060(3) 0.081(4) -0.006(3) 0.010(3) -0.009(3)
C5 0.075(4) 0.062(3) 0.090(5) -0.003(3) 0.014(3) 0.011(3)
C6 0.058(3) 0.073(4) 0.081(4) 0.002(3) 0.012(3) 0.013(3)
C7 0.047(3) 0.074(4) 0.069(3) -0.002(3) 0.010(2) -0.001(2)
C8 0.052(3) 0.056(3) 0.082(4) 0.000(3) 0.017(3) -0.003(2)
C9 0.057(3) 0.062(3) 0.095(5) -0.002(3) 0.026(3) -0.007(3)
C10 0.087(5) 0.066(4) 0.097(5) -0.006(3) 0.043(4) 0.000(3)
C11 0.113(6) 0.068(4) 0.081(5) -0.009(3) 0.033(4) -0.008(4)
C12 0.095(5) 0.076(4) 0.079(5) -0.009(3) 0.009(4) -0.007(4)
C13 0.067(4) 0.068(4) 0.078(4) -0.005(3) 0.009(3) -0.002(3)
C14 0.055(3) 0.053(3) 0.101(5) 0.003(3) 0.017(3) -0.014(2)
C15 0.061(4) 0.068(4) 0.127(6) -0.009(4) 0.009(4) 0.000(3)
C16 0.075(5) 0.082(5) 0.174(10) -0.017(6) 0.031(6) 0.009(4)
C17 0.111(7) 0.070(5) 0.169(10) -0.028(5) 0.059(7) -0.017(5)
C18 0.104(6) 0.070(4) 0.130(7) -0.022(4) 0.043(5) -0.031(4)
C19 0.075(4) 0.068(4) 0.096(5) -0.006(3) 0.016(4) -0.019(3)
C20 0.047(3) 0.087(4) 0.075(4) -0.003(3) 0.003(3) -0.023(3)
C21 0.045(3) 0.115(6) 0.100(5) 0.017(4) -0.002(3) -0.017(3)
C22 0.043(3) 0.179(10) 0.124(7) 0.022(7) -0.004(4) -0.029(5)
C23 0.072(5) 0.162(9) 0.106(6) -0.009(6) 0.007(4) -0.065(6)
C24 0.082(5) 0.105(6) 0.124(7) -0.012(5) 0.020(5) -0.049(5)
C25 0.064(4) 0.081(4) 0.116(6) -0.005(4) 0.008(4) -0.030(3)
C26 0.044(3) 0.053(3) 0.081(4) 0.008(3) -0.003(2) -0.006(2)
C27 0.048(3) 0.058(3) 0.079(4) 0.009(3) -0.003(3) -0.012(2)
C28 0.061(3) 0.063(3) 0.085(4) 0.009(3) -0.005(3) -0.017(3)
C29 0.068(4) 0.058(3) 0.106(5) 0.017(3) -0.020(3) -0.014(3)
C30 0.051(3) 0.055(3) 0.106(5) 0.007(3) -0.018(3) -0.006(2)
C31 0.043(3) 0.053(3) 0.102(5) 0.004(3) -0.006(3) -0.005(2)
C32 0.046(3) 0.085(4) 0.082(4) 0.017(3) 0.003(3) -0.013(3)
C33 0.090(5) 0.086(5) 0.128(7) 0.041(5) -0.042(5) -0.027(4)
C34 0.038(3) 0.064(3) 0.115(5) 0.003(3) 0.001(3) -0.002(2)
C35 0.038(2) 0.064(3) 0.074(4) -0.013(3) 0.001(2) 0.004(2)
C36 0.056(3) 0.068(3) 0.062(3) -0.005(3) 0.002(2) 0.006(3)
C37 0.047(3) 0.078(4) 0.065(3) -0.002(3) 0.011(2) -0.004(2)
C38 0.039(3) 0.082(4) 0.066(3) -0.008(3) 0.003(2) 0.012(2)
C39 0.058(3) 0.065(3) 0.068(3) 0.006(3) 0.012(3) 0.019(3)
C40 0.052(3) 0.056(3) 0.082(4) -0.008(3) 0.020(3) -0.002(2)
C41 0.044(3) 0.090(5) 0.112(6) -0.027(4) -0.009(3) 0.010(3)
C42 0.043(3) 0.128(6) 0.078(4) -0.016(4) 0.000(3) 0.024(3)
C43 0.079(5) 0.180(10) 0.131(8) -0.042(7) -0.028(5) 0.074(6)
C44 0.036(3) 0.206(11) 0.098(6) -0.015(6) 0.003(3) -0.005(4)
C45 0.222(16) 0.094(7) 0.151(11) -0.017(7) -0.053(11) 0.040(8)
C46 0.63(8) 0.21(3) 0.39(5) -0.15(3) -0.07(5) 0.12(3)
C47 0.37(4) 0.157(17) 0.46(5) -0.03(2) 0.27(4) 0.04(2)
C48 0.61(6) 0.23(2) 0.153(16) 0.049(16) 0.06(3) 0.28(4)
C49 0.216(19) 0.188(15) 0.179(16) 0.039(12) 0.045(13) 0.087(14)
C50 0.141(11) 0.113(8) 0.27(2) 0.035(10) 0.079(12) 0.011(8)
F1 0.111(4) 0.174(6) 0.184(6) 0.101(5) 0.044(4) 0.038(4)
F2 0.0375(17) 0.187(5) 0.104(3) -0.014(3) 0.0118(18) -0.002(2)
F3 0.118(4) 0.155(5) 0.236(7) 0.106(5) 0.092(5) 0.059(4)
F4 0.097(4) 0.153(5) 0.121(4) 0.032(3) -0.013(3) 0.006(3)
F5 0.100(4) 0.267(8) 0.106(4) -0.043(5) 0.004(3) 0.067(5)
F6 0.083(3) 0.129(4) 0.163(5) 0.003(4) -0.029(3) -0.002(3)
N1 0.036(2) 0.054(2) 0.078(3) 0.001(2) 0.0011(19) -0.0065(16)
P1 0.0359(6) 0.0577(7) 0.0697(8) -0.0028(6) 0.0090(5) -0.0030(5)
P2 0.0364(6) 0.0600(8) 0.0782(9) 0.0009(6) 0.0032(6) -0.0099(5)
Ru1 0.02953(18) 0.0568(2) 0.0670(3) 0.00190(17) 0.00365(15) -0.00050(13)
Sb1 0.0540(3) 0.1129(5) 0.0748(4) -0.0025(3) -0.0046(3) 0.0077(3)
Sb2 0.0380(2) 0.0590(3) 0.0821(4) 0.000 0.0109(2) 0.000
Se1 0.0312(2) 0.0606(3) 0.0792(4) -0.0014(3) 0.0078(2) -0.0015(2)

loop_
_atom_type_symbol
_atom_type_description
_atom_type_scat_dispersion_real
_atom_type_scat_dispersion_imag
_atom_type_scat_source
C C 0.0181 0.0091 'International Tables Vol C Tables 4.2.6.8 and 6.1.1.4'
H H 0.0000 0.0000 'International Tables Vol C Tables 4.2.6.8 and 6.1.1.4'
F F 0.0727 0.0534 'International Tables Vol C Tables 4.2.6.8 and 6.1.1.4'
N N 0.0311 0.0180 'International Tables Vol C Tables 4.2.6.8 and 6.1.1.4'
P P 0.2955 0.4335 'International Tables Vol C Tables 4.2.6.8 and 6.1.1.4'
Ru Ru 0.0552 3.2960 'International Tables Vol C Tables 4.2.6.8 and 6.1.1.4'
Sb Sb -0.0562 5.8946 'International Tables Vol C Tables 4.2.6.8 and 6.1.1.4'
Se Se -0.7943 1.1372 'International Tables Vol C Tables 4.2.6.8 and 6.1.1.4'

loop_
_geom_angle_atom_site_label_1
_geom_angle_atom_site_label_2
_geom_angle_atom_site_label_3
_geom_angle
_geom_angle_site_symmetry_1
_geom_angle_site_symmetry_3
P1 C1 P2 119.6(3) . .
P1 C1 Ru1 93.1(2) . .
P2 C1 Ru1 91.2(2) . .
P1 C1 H1 115.8 . .
P2 C1 H1 115.8 . .
Ru1 C1 H1 115.8 . .
C7 C2 C3 119.8(5) . .
C7 C2 P1 121.4(4) . .
C3 C2 P1 118.8(4) . .
C4 C3 C2 119.4(5) . .
C4 C3 H3 120.3 . .
C2 C3 H3 120.3 . .
C5 C4 C3 120.6(6) . .
C5 C4 H4 119.7 . .
C3 C4 H4 119.7 . .
C4 C5 C6 119.9(6) . .
C4 C5 H5 120.1 . .
C6 C5 H5 120.1 . .
C7 C6 C5 120.0(6) . .
C7 C6 H6 120.0 . .
C5 C6 H6 120.0 . .
C6 C7 C2 120.3(6) . .
C6 C7 H7 119.8 . .
C2 C7 H7 119.8 . .
C13 C8 C9 120.0(6) . .
C13 C8 P1 119.3(5) . .
C9 C8 P1 120.6(5) . .
C10 C9 C8 119.8(7) . .
C10 C9 H9 120.1 . .
C8 C9 H9 120.1 . .
C9 C10 C11 120.1(7) . .
C9 C10 H10 119.9 . .
C11 C10 H10 119.9 . .
C12 C11 C10 120.6(7) . .
C12 C11 H11 119.7 . .
C10 C11 H11 119.7 . .
C11 C12 C13 119.8(7) . .
C11 C12 H12 120.1 . .
C13 C12 H12 120.1 . .
C12 C13 C8 119.7(7) . .
C12 C13 H13 120.2 . .
C8 C13 H13 120.2 . .
C15 C14 C19 119.9(7) . .
C15 C14 P2 120.8(6) . .
C19 C14 P2 119.2(5) . .
C14 C15 C16 118.3(8) . .
C14 C15 H15 120.8 . .
C16 C15 H15 120.8 . .
C17 C16 C15 120.9(9) . .
C17 C16 H16 119.5 . .
C15 C16 H16 119.5 . .
C18 C17 C16 119.5(9) . .
C18 C17 H17 120.2 . .
C16 C17 H17 120.2 . .
C17 C18 C19 120.7(9) . .
C17 C18 H18 119.7 . .
C19 C18 H18 119.7 . .
C18 C19 C14 120.6(8) . .
C18 C19 H19 119.7 . .
C14 C19 H19 119.7 . .
C21 C20 C25 119.9(6) . .
C21 C20 P2 123.5(5) . .
C25 C20 P2 116.6(5) . .
C20 C21 C22 119.4(8) . .
C20 C21 H21 120.3 . .
C22 C21 H21 120.3 . .
C23 C22 C21 119.8(8) . .
C23 C22 H22 120.1 . .
C21 C22 H22 120.1 . .
C24 C23 C22 121.0(7) . .
C24 C23 H23 119.5 . .
C22 C23 H23 119.5 . .
C23 C24 C25 119.8(9) . .
C23 C24 H24 120.1 . .
C25 C24 H24 120.1 . .
C20 C25 C24 120.1(8) . .
C20 C25 H25 119.9 . .
C24 C25 H25 119.9 . .
C27 C26 C31 118.4(5) . .
C27 C26 N1 122.3(5) . .
C31 C26 N1 119.0(5) . .
C28 C27 C26 119.1(5) . .
C28 C27 C32 117.3(6) . .
C26 C27 C32 123.4(5) . .
C29 C28 C27 122.9(6) . .
C29 C28 H28 118.5 . .
C27 C28 H28 118.5 . .
C28 C29 C30 116.6(6) . .
C28 C29 C33 121.3(7) . .
C30 C29 C33 122.0(6) . .
C31 C30 C29 123.3(5) . .
C31 C30 H30 118.3 . .
C29 C30 H30 118.3 . .
C30 C31 C26 119.5(6) . .
C30 C31 C34 118.4(5) . .
C26 C31 C34 122.0(6) . .
C27 C32 H32A 109.5 . .
C27 C32 H32B 109.5 . .
H32A C32 H32B 109.5 . .
C27 C32 H32C 109.5 . .
H32A C32 H32C 109.5 . .
H32B C32 H32C 109.5 . .
C29 C33 H33A 109.5 . .
C29 C33 H33B 109.5 . .
H33A C33 H33B 109.5 . .
C29 C33 H33C 109.5 . .
H33A C33 H33C 109.5 . .
H33B C33 H33C 109.5 . .
C31 C34 H34A 109.5 . .
C31 C34 H34B 109.5 . .
H34A C34 H34B 109.5 . .
C31 C34 H34C 109.5 . .
H34A C34 H34C 109.5 . .
H34B C34 H34C 109.5 . .
C36 C35 C40 117.0(5) . .
C36 C35 C41 121.5(6) . .
C40 C35 C41 121.5(6) . .
C36 C35 Ru1 69.8(3) . .
C40 C35 Ru1 68.8(3) . .
C41 C35 Ru1 132.1(4) . .
C35 C36 C37 122.0(6) . .
C35 C36 Ru1 73.4(4) . .
C37 C36 Ru1 71.2(3) . .
C35 C36 H36 119.0 . .
C37 C36 H36 119.0 . .
Ru1 C36 H36 128.7 . .
C38 C37 C36 120.2(5) . .
C38 C37 Ru1 72.1(3) . .
C36 C37 Ru1 71.0(3) . .
C38 C37 H37 119.9 . .
C36 C37 H37 119.9 . .
Ru1 C37 H37 129.4 . .
C37 C38 C39 118.4(5) . .
C37 C38 C42 123.3(6) . .
C39 C38 C42 118.3(6) . .
C37 C38 Ru1 70.9(3) . .
C39 C38 Ru1 70.0(3) . .
C42 C38 Ru1 129.8(4) . .
C40 C39 C38 120.5(5) . .
C40 C39 Ru1 71.0(3) . .
C38 C39 Ru1 72.2(3) . .
C40 C39 H39 119.7 . .
C38 C39 H39 119.7 . .
Ru1 C39 H39 129.6 . .
C39 C40 C35 121.8(5) . .
C39 C40 Ru1 71.7(3) . .
C35 C40 Ru1 73.8(3) . .
C39 C40 H40 119.1 . .
C35 C40 H40 119.1 . .
Ru1 C40 H40 127.6 . .
C35 C41 H41A 109.5 . .
C35 C41 H41B 109.5 . .
H41A C41 H41B 109.5 . .
C35 C41 H41C 109.5 . .
H41A C41 H41C 109.5 . .
H41B C41 H41C 109.5 . .
C43 C42 C44 111.9(8) . .
C43 C42 C38 108.7(6) . .
C44 C42 C38 112.7(6) . .
C43 C42 H42 107.8 . .
C44 C42 H42 107.8 . .
C38 C42 H42 107.8 . .
C42 C43 H43A 109.5 . .
C42 C43 H43B 109.5 . .
H43A C43 H43B 109.5 . .
C42 C43 H43C 109.5 . .
H43A C43 H43C 109.5 . .
H43B C43 H43C 109.5 . .
C42 C44 H44A 109.5 . .
C42 C44 H44B 109.5 . .
H44A C44 H44B 109.5 . .
C42 C44 H44C 109.5 . .
H44A C44 H44C 109.5 . .
H44B C44 H44C 109.5 . .
C46 C45 H45A 109.5 . .
C46 C45 H45B 109.5 . .
H45A C45 H45B 109.5 . .
C46 C45 H45C 109.5 . .
H45A C45 H45C 109.5 . .
H45B C45 H45C 109.5 . .
C47 C46 C45 96(2) . .
C47 C46 H46A 112.6 . .
C45 C46 H46A 112.6 . .
C47 C46 H46B 112.6 . .
C45 C46 H46B 112.6 . .
H46A C46 H46B 110.1 . .
C48 C47 C46 104(3) . .
C48 C47 H47A 111.0 . .
C46 C47 H47A 111.0 . .
C48 C47 H47B 111.0 . .
C46 C47 H47B 111.0 . .
H47A C47 H47B 109.0 . .
C49 C48 C47 110(2) . .
C49 C48 H48A 109.7 . .
C47 C48 H48A 109.7 . .
C49 C48 H48B 109.7 . .
C47 C48 H48B 109.7 . .
H48A C48 H48B 108.2 . .
C48 C49 C50 112(2) . .
C48 C49 H49A 109.2 . .
C50 C49 H49A 109.2 . .
C48 C49 H49B 109.2 . .
C50 C49 H49B 109.2 . .
H49A C49 H49B 107.9 . .
C49 C50 H50A 109.5 . .
C49 C50 H50B 109.5 . .
H50A C50 H50B 109.5 . .
C49 C50 H50C 109.5 . .
H50A C50 H50C 109.5 . .
H50B C50 H50C 109.5 . .
C26 N1 P2 133.1(4) . .
C26 N1 Ru1 127.6(4) . .
P2 N1 Ru1 98.6(2) . .
C1 P1 C2 107.5(3) . .
C1 P1 C8 116.0(3) . .
C2 P1 C8 105.7(3) . .
C1 P1 Se1 100.72(18) . .
C2 P1 Se1 112.99(18) . .
C8 P1 Se1 114.02(19) . .
C1 P1 Ru1 49.53(18) . .
C2 P1 Ru1 97.56(19) . .
C8 P1 Ru1 156.11(19) . .
Se1 P1 Ru1 59.85(4) . .
N1 P2 C1 98.2(2) . .
N1 P2 C20 118.4(3) . .
C1 P2 C20 109.8(3) . .
N1 P2 C14 115.6(3) . .
C1 P2 C14 115.4(3) . .
C20 P2 C14 100.2(3) . .
N1 P2 Ru1 47.73(16) . .
C1 P2 Ru1 50.49(18) . .
C20 P2 Ru1 128.6(2) . .
C14 P2 Ru1 131.16(18) . .
N1 Ru1 C40 154.9(2) . .
N1 Ru1 C39 161.8(2) . .
C40 Ru1 C39 37.4(2) . .
N1 Ru1 C36 96.2(2) . .
C40 Ru1 C36 66.7(2) . .
C39 Ru1 C36 79.2(2) . .
N1 Ru1 C37 98.3(2) . .
C40 Ru1 C37 79.6(2) . .
C39 Ru1 C37 67.2(2) . .
C36 Ru1 C37 37.8(2) . .
N1 Ru1 C38 124.2(2) . .
C40 Ru1 C38 67.8(2) . .
C39 Ru1 C38 37.8(2) . .
C36 Ru1 C38 67.4(2) . .
C37 Ru1 C38 37.0(2) . .
N1 Ru1 C1 72.01(19) . .
C40 Ru1 C1 131.4(2) . .
C39 Ru1 C1 104.0(2) . .
C36 Ru1 C1 152.1(2) . .
C37 Ru1 C1 117.3(2) . .
C38 Ru1 C1 97.8(2) . .
N1 Ru1 C35 118.5(2) . .
C40 Ru1 C35 37.5(2) . .
C39 Ru1 C35 67.6(2) . .
C36 Ru1 C35 36.8(2) . .
C37 Ru1 C35 67.6(2) . .
C38 Ru1 C35 80.2(2) . .
C1 Ru1 C35 168.5(2) . .
N1 Ru1 Se1 88.28(12) . .
C40 Ru1 Se1 88.86(15) . .
C39 Ru1 Se1 108.44(16) . .
C36 Ru1 Se1 128.79(15) . .
C37 Ru1 Se1 165.37(15) . .
C38 Ru1 Se1 144.36(17) . .
C1 Ru1 Se1 77.13(13) . .
C35 Ru1 Se1 97.82(14) . .
N1 Ru1 P2 33.68(13) . .
C40 Ru1 P2 167.35(17) . .
C39 Ru1 P2 139.45(16) . .
C36 Ru1 P2 125.83(17) . .
C37 Ru1 P2 111.19(16) . .
C38 Ru1 P2 116.46(15) . .
C1 Ru1 P2 38.34(15) . .
C35 Ru1 P2 151.96(15) . .
Se1 Ru1 P2 81.44(3) . .
N1 Ru1 P1 92.29(14) . .
C40 Ru1 P1 103.30(17) . .
C39 Ru1 P1 94.47(16) . .
C36 Ru1 P1 169.65(17) . .
C37 Ru1 P1 146.29(16) . .
C38 Ru1 P1 112.32(16) . .
C1 Ru1 P1 37.34(13) . .
C35 Ru1 P1 133.12(16) . .
Se1 Ru1 P1 45.36(3) . .
P2 Ru1 P1 64.08(4) . .
F4 Sb1 F4 180.000(1) 5_757 .
F4 Sb1 F5 89.1(3) 5_757 5_757
F4 Sb1 F5 90.9(3) . 5_757
F4 Sb1 F5 90.9(3) 5_757 .
F4 Sb1 F5 89.1(3) . .
F5 Sb1 F5 180.0(3) 5_757 .
F4 Sb1 F6 88.1(3) 5_757 .
F4 Sb1 F6 91.9(3) . .
F5 Sb1 F6 90.0(3) 5_757 .
F5 Sb1 F6 90.0(3) . .
F4 Sb1 F6 91.9(3) 5_757 5_757
F4 Sb1 F6 88.1(3) . 5_757
F5 Sb1 F6 90.0(3) 5_757 5_757
F5 Sb1 F6 90.0(3) . 5_757
F6 Sb1 F6 180.0(4) . 5_757
F1 Sb2 F1 94.2(5) 2_556 .
F1 Sb2 F3 177.4(4) 2_556 2_556
F1 Sb2 F3 88.3(4) . 2_556
F1 Sb2 F3 88.3(4) 2_556 .
F1 Sb2 F3 177.4(4) . .
F3 Sb2 F3 89.2(5) 2_556 .
F1 Sb2 F2 88.3(2) 2_556 .
F1 Sb2 F2 91.4(3) . .
F3 Sb2 F2 91.0(2) 2_556 .
F3 Sb2 F2 89.4(3) . .
F1 Sb2 F2 91.4(3) 2_556 2_556
F1 Sb2 F2 88.3(2) . 2_556
F3 Sb2 F2 89.4(3) 2_556 2_556
F3 Sb2 F2 91.0(2) . 2_556
F2 Sb2 F2 179.5(4) . 2_556
P1 Se1 Ru1 74.80(4) . .

loop_
_geom_bond_atom_site_label_1
_geom_bond_atom_site_label_2
_geom_bond_distance
_geom_bond_site_symmetry_2
C1 P1 1.765(5) .
C1 P2 1.780(6) .
C1 Ru1 2.213(5) .
C1 H1 1.0000 .
C2 C7 1.389(7) .
C2 C3 1.392(7) .
C2 P1 1.813(5) .
C3 C4 1.388(8) .
C3 H3 0.9500 .
C4 C5 1.374(9) .
C4 H4 0.9500 .
C5 C6 1.392(9) .
C5 H5 0.9500 .
C6 C7 1.374(9) .
C6 H6 0.9500 .
C7 H7 0.9500 .
C8 C13 1.389(9) .
C8 C9 1.392(8) .
C8 P1 1.813(6) .
C9 C10 1.372(10) .
C9 H9 0.9500 .
C10 C11 1.381(11) .
C10 H10 0.9500 .
C11 C12 1.379(11) .
C11 H11 0.9500 .
C12 C13 1.383(10) .
C12 H12 0.9500 .
C13 H13 0.9500 .
C14 C15 1.371(9) .
C14 C19 1.389(10) .
C14 P2 1.824(7) .
C15 C16 1.401(11) .
C15 H15 0.9500 .
C16 C17 1.383(14) .
C16 H16 0.9500 .
C17 C18 1.349(13) .
C17 H17 0.9500 .
C18 C19 1.367(11) .
C18 H18 0.9500 .
C19 H19 0.9500 .
C20 C21 1.371(10) .
C20 C25 1.389(10) .
C20 P2 1.821(5) .
C21 C22 1.407(10) .
C21 H21 0.9500 .
C22 C23 1.384(15) .
C22 H22 0.9500 .
C23 C24 1.345(14) .
C23 H23 0.9500 .
C24 C25 1.401(9) .
C24 H24 0.9500 .
C25 H25 0.9500 .
C26 C27 1.406(8) .
C26 C31 1.418(7) .
C26 N1 1.419(7) .
C27 C28 1.401(9) .
C27 C32 1.511(8) .
C28 C29 1.384(9) .
C28 H28 0.9500 .
C29 C30 1.386(10) .
C29 C33 1.506(10) .
C30 C31 1.377(9) .
C30 H30 0.9500 .
C31 C34 1.503(9) .
C32 H32A 0.9800 .
C32 H32B 0.9800 .
C32 H32C 0.9800 .
C33 H33A 0.9800 .
C33 H33B 0.9800 .
C33 H33C 0.9800 .
C34 H34A 0.9800 .
C34 H34B 0.9800 .
C34 H34C 0.9800 .
C35 C36 1.398(8) .
C35 C40 1.419(9) .
C35 C41 1.512(7) .
C35 Ru1 2.240(5) .
C36 C37 1.422(8) .
C36 Ru1 2.193(6) .
C36 H36 0.9500 .
C37 C38 1.399(9) .
C37 Ru1 2.196(6) .
C37 H37 0.9500 .
C38 C39 1.423(9) .
C38 C42 1.524(7) .
C38 Ru1 2.212(5) .
C39 C40 1.397(8) .
C39 Ru1 2.184(6) .
C39 H39 0.9500 .
C40 Ru1 2.175(6) .
C40 H40 0.9500 .
C41 H41A 0.9800 .
C41 H41B 0.9800 .
C41 H41C 0.9800 .
C42 C43 1.515(11) .
C42 C44 1.523(13) .
C42 H42 1.0000 .
C43 H43A 0.9800 .
C43 H43B 0.9800 .
C43 H43C 0.9800 .
C44 H44A 0.9800 .
C44 H44B 0.9800 .
C44 H44C 0.9800 .
C45 C46 1.60(4) .
C45 H45A 0.9800 .
C45 H45B 0.9800 .
C45 H45C 0.9800 .
C46 C47 1.56(4) .
C46 H46A 0.9900 .
C46 H46B 0.9900 .
C47 C48 1.52(4) .
C47 H47A 0.9900 .
C47 H47B 0.9900 .
C48 C49 1.47(3) .
C48 H48A 0.9900 .
C48 H48B 0.9900 .
C49 C50 1.64(2) .
C49 H49A 0.9900 .
C49 H49B 0.9900 .
C50 H50A 0.9800 .
C50 H50B 0.9800 .
C50 H50C 0.9800 .
F1 Sb2 1.812(5) .
F2 Sb2 1.857(4) .
F3 Sb2 1.848(5) .
F4 Sb1 1.844(5) .
F5 Sb1 1.849(5) .
F6 Sb1 1.864(5) .
N1 P2 1.609(5) .
N1 Ru1 2.147(4) .
P1 Se1 2.1419(15) .
P1 Ru1 2.9051(16) .
P2 Ru1 2.8683(15) .
Ru1 Se1 2.6031(7) .
Sb1 F4 1.844(5) 5_757
Sb1 F5 1.849(5) 5_757
Sb1 F6 1.864(5) 5_757
Sb2 F1 1.812(5) 2_556
Sb2 F3 1.848(5) 2_556
Sb2 F2 1.857(4) 2_556

loop_
_geom_torsion_atom_site_label_1
_geom_torsion_atom_site_label_2
_geom_torsion_atom_site_label_3
_geom_torsion_atom_site_label_4
_geom_torsion
C7 C2 C3 C4 0.3(9)
P1 C2 C3 C4 178.4(5)
C2 C3 C4 C5 -2.0(10)
C3 C4 C5 C6 2.5(11)
C4 C5 C6 C7 -1.4(11)
C5 C6 C7 C2 -0.2(10)
C3 C2 C7 C6 0.8(9)
P1 C2 C7 C6 -177.3(5)
C13 C8 C9 C10 0.1(9)
P1 C8 C9 C10 -177.3(5)
C8 C9 C10 C11 0.8(10)
C9 C10 C11 C12 -1.0(11)
C10 C11 C12 C13 0.3(11)
C11 C12 C13 C8 0.6(11)
C9 C8 C13 C12 -0.7(9)
P1 C8 C13 C12 176.7(5)
C19 C14 C15 C16 -0.9(10)
P2 C14 C15 C16 179.7(6)
C14 C15 C16 C17 -1.0(12)
C15 C16 C17 C18 1.9(13)
C16 C17 C18 C19 -0.9(13)
C17 C18 C19 C14 -1.0(11)
C15 C14 C19 C18 1.9(10)
P2 C14 C19 C18 -178.7(5)
C25 C20 C21 C22 -3.1(12)
P2 C20 C21 C22 175.4(7)
C20 C21 C22 C23 2.4(14)
C21 C22 C23 C24 -0.6(16)
C22 C23 C24 C25 -0.5(15)
C21 C20 C25 C24 2.1(12)
P2 C20 C25 C24 -176.5(7)
C23 C24 C25 C20 -0.2(14)
C31 C26 C27 C28 5.1(9)
N1 C26 C27 C28 178.7(6)
C31 C26 C27 C32 -170.5(6)
N1 C26 C27 C32 3.2(9)
C26 C27 C28 C29 -2.4(10)
C32 C27 C28 C29 173.5(7)
C27 C28 C29 C30 -1.3(11)
C27 C28 C29 C33 -178.3(7)
C28 C29 C30 C31 2.3(11)
C33 C29 C30 C31 179.3(7)
C29 C30 C31 C26 0.5(10)
C29 C30 C31 C34 -175.4(7)
C27 C26 C31 C30 -4.2(9)
N1 C26 C31 C30 -178.1(6)
C27 C26 C31 C34 171.5(6)
N1 C26 C31 C34 -2.3(9)
C40 C35 C36 C37 2.8(8)
C41 C35 C36 C37 -177.8(6)
Ru1 C35 C36 C37 54.4(5)
C40 C35 C36 Ru1 -51.7(5)
C41 C35 C36 Ru1 127.8(5)
C35 C36 C37 C38 -0.7(9)
Ru1 C36 C37 C38 54.8(5)
C35 C36 C37 Ru1 -55.4(5)
C36 C37 C38 C39 -0.9(9)
Ru1 C37 C38 C39 53.3(5)
C36 C37 C38 C42 -179.9(6)
Ru1 C37 C38 C42 -125.7(6)
C36 C37 C38 Ru1 -54.2(5)
C37 C38 C39 C40 0.3(9)
C42 C38 C39 C40 179.4(5)
Ru1 C38 C39 C40 54.0(5)
C37 C38 C39 Ru1 -53.7(5)
C42 C38 C39 Ru1 125.4(5)
C38 C39 C40 C35 1.9(9)
Ru1 C39 C40 C35 56.5(5)
C38 C39 C40 Ru1 -54.6(5)
C36 C35 C40 C39 -3.4(8)
C41 C35 C40 C39 177.1(6)
Ru1 C35 C40 C39 -55.5(5)
C36 C35 C40 Ru1 52.1(5)
C41 C35 C40 Ru1 -127.3(5)
C37 C38 C42 C43 -107.2(9)
C39 C38 C42 C43 73.8(9)
Ru1 C38 C42 C43 160.6(7)
C37 C38 C42 C44 17.4(9)
C39 C38 C42 C44 -161.6(6)
Ru1 C38 C42 C44 -74.8(8)
C45 C46 C47 C48 160.0(19)
C46 C47 C48 C49 165(2)
C47 C48 C49 C50 172.5(15)
C27 C26 N1 P2 70.3(8)
C31 C26 N1 P2 -116.1(6)
C27 C26 N1 Ru1 -97.6(6)
C31 C26 N1 Ru1 76.0(7)
P2 C1 P1 C2 178.1(3)
Ru1 C1 P1 C2 84.9(3)
P2 C1 P1 C8 -64.0(4)
Ru1 C1 P1 C8 -157.1(2)
P2 C1 P1 Se1 59.6(3)
Ru1 C1 P1 Se1 -33.53(19)
P2 C1 P1 Ru1 93.1(3)
C7 C2 P1 C1 42.1(6)
C3 C2 P1 C1 -135.9(5)
C7 C2 P1 C8 -82.3(5)
C3 C2 P1 C8 99.6(5)
C7 C2 P1 Se1 152.4(4)
C3 C2 P1 Se1 -25.7(5)
C7 C2 P1 Ru1 92.0(5)
C3 C2 P1 Ru1 -86.1(5)
C13 C8 P1 C1 -53.2(6)
C9 C8 P1 C1 124.2(5)
C13 C8 P1 C2 65.7(5)
C9 C8 P1 C2 -116.8(5)
C13 C8 P1 Se1 -169.6(4)
C9 C8 P1 Se1 7.9(5)
C13 C8 P1 Ru1 -100.2(6)
C9 C8 P1 Ru1 77.3(7)
C26 N1 P2 C1 -170.4(5)
Ru1 N1 P2 C1 -0.1(2)
C26 N1 P2 C20 -52.5(6)
Ru1 N1 P2 C20 117.8(3)
C26 N1 P2 C14 66.3(6)
Ru1 N1 P2 C14 -123.4(2)
C26 N1 P2 Ru1 -170.3(6)
P1 C1 P2 N1 -94.2(3)
Ru1 C1 P2 N1 0.1(2)
P1 C1 P2 C20 141.6(3)
Ru1 C1 P2 C20 -124.2(3)
P1 C1 P2 C14 29.3(4)
Ru1 C1 P2 C14 123.5(3)
P1 C1 P2 Ru1 -94.3(3)
C21 C20 P2 N1 -103.1(7)
C25 C20 P2 N1 75.4(6)
C21 C20 P2 C1 8.4(7)
C25 C20 P2 C1 -173.1(6)
C21 C20 P2 C14 130.3(7)
C25 C20 P2 C14 -51.2(6)
C21 C20 P2 Ru1 -46.3(8)
C25 C20 P2 Ru1 132.2(5)
C15 C14 P2 N1 -4.1(6)
C19 C14 P2 N1 176.5(4)
C15 C14 P2 C1 -117.9(5)
C19 C14 P2 C1 62.7(5)
C15 C14 P2 C20 124.3(5)
C19 C14 P2 C20 -55.1(5)
C15 C14 P2 Ru1 -59.2(6)
C19 C14 P2 Ru1 121.4(4)
C26 N1 Ru1 C40 -28.2(7)
P2 N1 Ru1 C40 160.7(4)
C26 N1 Ru1 C39 91.2(7)
P2 N1 Ru1 C39 -79.8(7)
C26 N1 Ru1 C36 17.0(4)
P2 N1 Ru1 C36 -154.1(2)
C26 N1 Ru1 C37 55.1(4)
P2 N1 Ru1 C37 -116.0(2)
C26 N1 Ru1 C38 83.8(5)
P2 N1 Ru1 C38 -87.2(3)
C26 N1 Ru1 C1 171.1(5)
P2 N1 Ru1 C1 0.1(2)
C26 N1 Ru1 C35 -13.9(5)
P2 N1 Ru1 C35 175.0(2)
C26 N1 Ru1 Se1 -111.8(4)
P2 N1 Ru1 Se1 77.09(18)
C26 N1 Ru1 P2 171.1(5)
C26 N1 Ru1 P1 -157.0(4)
P2 N1 Ru1 P1 31.90(18)
C39 C40 Ru1 N1 153.3(4)
C35 C40 Ru1 N1 20.9(6)
C35 C40 Ru1 C39 -132.4(5)
C39 C40 Ru1 C36 103.2(4)
C35 C40 Ru1 C36 -29.2(3)
C39 C40 Ru1 C37 65.9(4)
C35 C40 Ru1 C37 -66.5(3)
C39 C40 Ru1 C38 29.2(4)
C35 C40 Ru1 C38 -103.2(4)
C39 C40 Ru1 C1 -51.5(4)
C35 C40 Ru1 C1 176.1(3)
C39 C40 Ru1 C35 132.4(5)
C39 C40 Ru1 Se1 -123.2(3)
C35 C40 Ru1 Se1 104.4(3)
C39 C40 Ru1 P2 -83.3(8)
C35 C40 Ru1 P2 144.3(6)
C39 C40 Ru1 P1 -79.8(3)
C35 C40 Ru1 P1 147.8(3)
C40 C39 Ru1 N1 -142.5(6)
C38 C39 Ru1 N1 -10.0(9)
C38 C39 Ru1 C40 132.5(5)
C40 C39 Ru1 C36 -65.6(4)
C38 C39 Ru1 C36 66.9(4)
C40 C39 Ru1 C37 -103.2(4)
C38 C39 Ru1 C37 29.3(3)
C40 C39 Ru1 C38 -132.5(5)
C40 C39 Ru1 C1 142.8(4)
C38 C39 Ru1 C1 -84.8(4)
C40 C39 Ru1 C35 -29.1(3)
C38 C39 Ru1 C35 103.4(4)
C40 C39 Ru1 Se1 61.9(4)
C38 C39 Ru1 Se1 -165.6(3)
C40 C39 Ru1 P2 160.4(3)
C38 C39 Ru1 P2 -67.1(4)
C40 C39 Ru1 P1 106.1(3)
C38 C39 Ru1 P1 -121.4(3)
C35 C36 Ru1 N1 -131.1(3)
C37 C36 Ru1 N1 95.7(4)
C35 C36 Ru1 C40 29.8(3)
C37 C36 Ru1 C40 -103.5(4)
C35 C36 Ru1 C39 66.8(3)
C37 C36 Ru1 C39 -66.5(4)
C35 C36 Ru1 C37 133.2(5)
C35 C36 Ru1 C38 104.3(4)
C37 C36 Ru1 C38 -28.9(4)
C35 C36 Ru1 C1 166.3(4)
C37 C36 Ru1 C1 33.0(6)
C37 C36 Ru1 C35 -133.2(5)
C35 C36 Ru1 Se1 -38.3(4)
C37 C36 Ru1 Se1 -171.6(3)
C35 C36 Ru1 P2 -148.5(3)
C37 C36 Ru1 P2 78.3(4)
C35 C36 Ru1 P1 13.6(11)
C37 C36 Ru1 P1 -119.7(8)
C38 C37 Ru1 N1 138.5(3)
C36 C37 Ru1 N1 -89.3(4)
C38 C37 Ru1 C40 -66.8(4)
C36 C37 Ru1 C40 65.3(4)
C38 C37 Ru1 C39 -29.9(3)
C36 C37 Ru1 C39 102.2(4)
C38 C37 Ru1 C36 -132.1(5)
C36 C37 Ru1 C38 132.1(5)
C38 C37 Ru1 C1 64.5(4)
C36 C37 Ru1 C1 -163.3(3)
C38 C37 Ru1 C35 -104.0(4)
C36 C37 Ru1 C35 28.1(3)
C38 C37 Ru1 Se1 -105.2(7)
C36 C37 Ru1 Se1 26.9(9)
C38 C37 Ru1 P2 106.2(3)
C36 C37 Ru1 P2 -121.6(3)
C38 C37 Ru1 P1 31.5(5)
C36 C37 Ru1 P1 163.7(3)
C37 C38 Ru1 N1 -52.4(4)
C39 C38 Ru1 N1 176.2(3)
C42 C38 Ru1 N1 65.5(7)
C37 C38 Ru1 C40 102.5(4)
C39 C38 Ru1 C40 -28.9(4)
C42 C38 Ru1 C40 -139.6(7)
C37 C38 Ru1 C39 131.4(5)
C42 C38 Ru1 C39 -110.7(8)
C37 C38 Ru1 C36 29.5(3)
C39 C38 Ru1 C36 -101.9(4)
C42 C38 Ru1 C36 147.4(7)
C39 C38 Ru1 C37 -131.4(5)
C42 C38 Ru1 C37 117.9(8)
C37 C38 Ru1 C1 -125.9(3)
C39 C38 Ru1 C1 102.7(4)
C42 C38 Ru1 C1 -8.0(7)
C37 C38 Ru1 C35 65.5(4)
C39 C38 Ru1 C35 -65.9(4)
C42 C38 Ru1 C35 -176.5(7)
C37 C38 Ru1 Se1 155.3(3)
C39 C38 Ru1 Se1 23.9(5)
C42 C38 Ru1 Se1 -86.8(7)
C37 C38 Ru1 P2 -90.6(3)
C39 C38 Ru1 P2 138.0(3)
C42 C38 Ru1 P2 27.3(7)
C37 C38 Ru1 P1 -161.7(3)
C39 C38 Ru1 P1 66.9(3)
C42 C38 Ru1 P1 -43.8(7)
P1 C1 Ru1 N1 119.7(2)
P2 C1 Ru1 N1 -0.05(18)
P1 C1 Ru1 C40 -49.6(3)
P2 C1 Ru1 C40 -169.3(2)
P1 C1 Ru1 C39 -78.9(3)
P2 C1 Ru1 C39 161.4(2)
P1 C1 Ru1 C36 -172.2(3)
P2 C1 Ru1 C36 68.1(5)
P1 C1 Ru1 C37 -150.1(2)
P2 C1 Ru1 C37 90.2(3)
P1 C1 Ru1 C38 -116.8(2)
P2 C1 Ru1 C38 123.4(2)
P1 C1 Ru1 C35 -37.7(10)
P2 C1 Ru1 C35 -157.4(8)
P1 C1 Ru1 Se1 27.26(16)
P2 C1 Ru1 Se1 -92.45(17)
P1 C1 Ru1 P2 119.7(3)
P2 C1 Ru1 P1 -119.7(3)
C36 C35 Ru1 N1 58.5(4)
C40 C35 Ru1 N1 -170.1(3)
C41 C35 Ru1 N1 -56.2(7)
C36 C35 Ru1 C40 -131.4(5)
C41 C35 Ru1 C40 113.9(8)
C36 C35 Ru1 C39 -102.4(4)
C40 C35 Ru1 C39 29.0(3)
C41 C35 Ru1 C39 142.9(7)
C40 C35 Ru1 C36 131.4(5)
C41 C35 Ru1 C36 -114.7(8)
C36 C35 Ru1 C37 -28.9(3)
C40 C35 Ru1 C37 102.6(4)
C41 C35 Ru1 C37 -143.6(7)
C36 C35 Ru1 C38 -65.2(4)
C40 C35 Ru1 C38 66.2(3)
C41 C35 Ru1 C38 -179.9(7)
C36 C35 Ru1 C1 -146.2(9)
C40 C35 Ru1 C1 -14.7(11)
C41 C35 Ru1 C1 99.1(11)
C36 C35 Ru1 Se1 150.8(3)
C40 C35 Ru1 Se1 -77.8(3)
C41 C35 Ru1 Se1 36.1(7)
C36 C35 Ru1 P2 64.3(4)
C40 C35 Ru1 P2 -164.2(3)
C41 C35 Ru1 P2 -50.4(8)
C36 C35 Ru1 P1 -176.7(3)
C40 C35 Ru1 P1 -45.2(4)
C41 C35 Ru1 P1 68.6(7)
C1 P2 Ru1 N1 179.9(3)
C20 P2 Ru1 N1 -95.6(4)
C14 P2 Ru1 N1 88.9(4)
N1 P2 Ru1 C40 -140.2(7)
C1 P2 Ru1 C40 39.7(7)
C20 P2 Ru1 C40 124.2(7)
C14 P2 Ru1 C40 -51.3(8)
N1 P2 Ru1 C39 151.7(3)
C1 P2 Ru1 C39 -28.4(3)
C20 P2 Ru1 C39 56.2(4)
C14 P2 Ru1 C39 -119.4(4)
N1 P2 Ru1 C36 32.4(3)
C1 P2 Ru1 C36 -147.7(3)
C20 P2 Ru1 C36 -63.1(3)
C14 P2 Ru1 C36 121.3(4)
N1 P2 Ru1 C37 72.5(3)
C1 P2 Ru1 C37 -107.6(3)
C20 P2 Ru1 C37 -23.1(3)
C14 P2 Ru1 C37 161.4(3)
N1 P2 Ru1 C38 112.7(3)
C1 P2 Ru1 C38 -67.4(3)
C20 P2 Ru1 C38 17.1(3)
C14 P2 Ru1 C38 -158.5(4)
N1 P2 Ru1 C1 -179.9(3)
C20 P2 Ru1 C1 84.5(4)
C14 P2 Ru1 C1 -91.0(4)
N1 P2 Ru1 C35 -9.3(4)
C1 P2 Ru1 C35 170.6(4)
C20 P2 Ru1 C35 -104.9(4)
C14 P2 Ru1 C35 79.6(4)
N1 P2 Ru1 Se1 -99.9(2)
C1 P2 Ru1 Se1 80.1(2)
C20 P2 Ru1 Se1 164.6(3)
C14 P2 Ru1 Se1 -11.0(3)
N1 P2 Ru1 P1 -144.0(2)
C1 P2 Ru1 P1 35.9(2)
C20 P2 Ru1 P1 120.4(3)
C14 P2 Ru1 P1 -55.2(3)
C1 P1 Ru1 N1 -55.8(3)
C2 P1 Ru1 N1 -162.4(2)
C8 P1 Ru1 N1 3.9(5)
Se1 P1 Ru1 N1 85.31(11)
C1 P1 Ru1 C40 144.1(3)
C2 P1 Ru1 C40 37.4(2)
C8 P1 Ru1 C40 -156.2(5)
Se1 P1 Ru1 C40 -74.81(16)
C1 P1 Ru1 C39 107.2(3)
C2 P1 Ru1 C39 0.6(2)
C8 P1 Ru1 C39 166.9(5)
Se1 P1 Ru1 C39 -111.64(16)
C1 P1 Ru1 C36 159.3(9)
C2 P1 Ru1 C36 52.7(9)
C8 P1 Ru1 C36 -141.0(10)
Se1 P1 Ru1 C36 -59.6(9)
C1 P1 Ru1 C37 52.9(4)
C2 P1 Ru1 C37 -53.7(3)
C8 P1 Ru1 C37 112.6(5)
Se1 P1 Ru1 C37 -165.9(3)
C1 P1 Ru1 C38 72.8(3)
C2 P1 Ru1 C38 -33.8(2)
C8 P1 Ru1 C38 132.5(5)
Se1 P1 Ru1 C38 -146.04(17)
C2 P1 Ru1 C1 -106.6(3)
C8 P1 Ru1 C1 59.7(5)
Se1 P1 Ru1 C1 141.1(2)
C1 P1 Ru1 C35 170.4(3)
C2 P1 Ru1 C35 63.8(2)
C8 P1 Ru1 C35 -129.9(5)
Se1 P1 Ru1 C35 -48.46(19)
C1 P1 Ru1 Se1 -141.1(2)
C2 P1 Ru1 Se1 112.25(17)
C8 P1 Ru1 Se1 -81.4(5)
C1 P1 Ru1 P2 -36.8(2)
C2 P1 Ru1 P2 -143.43(17)
C8 P1 Ru1 P2 22.9(5)
Se1 P1 Ru1 P2 104.33(5)
C1 P1 Se1 Ru1 29.07(19)
C2 P1 Se1 Ru1 -85.3(2)
C8 P1 Se1 Ru1 154.0(2)
N1 Ru1 Se1 P1 -94.92(12)
C40 Ru1 Se1 P1 110.05(17)
C39 Ru1 Se1 P1 77.65(17)
C36 Ru1 Se1 P1 168.5(2)
C37 Ru1 Se1 P1 147.7(7)
C38 Ru1 Se1 P1 62.5(3)
C1 Ru1 Se1 P1 -22.98(15)
C35 Ru1 Se1 P1 146.53(16)
P2 Ru1 Se1 P1 -61.79(5)
